data_4301589
loop_
_publ_author_name
'Jos\'e Vicente'
'Pablo Gonz\'alez-Herrero'
'Yolanda Garc\'ia-S\'anchez'
'Peter G. Jones'

_publ_section_title
;
Novel Types of Tetra-, Hexa-, Octa-, and Dodecanuclear Silver Clusters
Containing (2,7-Di-tert-butylfluoren-9-ylidene)methanedithiolate
;
_journal_name_full 'Inorganic Chemistry'
_journal_page_first 2060
_journal_page_last 2071
_journal_paper_doi 10.1021/ic802045j
_journal_volume 48
_journal_year 2009
_chemical_formula_sum 'C178 H188 Ag6 Cl3 N2 P5 S6'
_chemical_formula_weight 3456.08
_chemical_name_systematic
;
 ?
;
_space_group_IT_number 2
_symmetry_cell_setting triclinic
_symmetry_space_group_name_Hall '-P 1'
_symmetry_space_group_name_H-M 'P -1'
_atom_sites_solution_hydrogens geom
_atom_sites_solution_primary direct
_atom_sites_solution_secondary difmap
_audit_creation_method SHELXL-97
_cell_angle_alpha 75.352(3)
_cell_angle_beta 75.838(3)
_cell_angle_gamma 63.234(3)
_cell_formula_units_Z 2
_cell_length_a 16.5832(5)
_cell_length_b 17.4121(5)
_cell_length_c 32.9195(10)
_cell_measurement_reflns_used 73319
_cell_measurement_temperature 100(2)
_cell_measurement_theta_max 27.8661
_cell_measurement_theta_min 3.9989
_cell_volume 8116.5(5)
_computing_cell_refinement
;
CrysAlis RED, Oxford Diffraction Ltd.,
Version 1.171.32.15 (release 10-01-2008 CrysAlis171 .NET)
(compiled Jan 10 2008,16:37:18)
;
_computing_data_collection
;
CrysAlis RED, Oxford Diffraction Ltd.,
Version 1.171.32.15 (release 10-01-2008 CrysAlis171 .NET)
(compiled Jan 10 2008,16:37:18)
;
_computing_data_reduction
;
CrysAlis RED, Oxford Diffraction Ltd.,
Version 1.171.32.15 (release 10-01-2008 CrysAlis171 .NET)
(compiled Jan 10 2008,16:37:18)
;
_computing_molecular_graphics 'Siemens XP'
_computing_publication_material SHELXL-97
_computing_structure_refinement 'SHELXL-97 (Sheldrick, 1997)'
_computing_structure_solution 'SHELXS-97 (Sheldrick, 1990)'
_diffrn_ambient_temperature 100(2)
_diffrn_detector_area_resol_mean 16.1057
_diffrn_measured_fraction_theta_full 0.983
_diffrn_measured_fraction_theta_max 0.983
_diffrn_measurement_device_type 'Oxford Diffraction Xcalibur S'
_diffrn_measurement_method \w-scan
_diffrn_radiation_monochromator graphite
_diffrn_radiation_source 'Enhance (Mo) X-ray Source'
_diffrn_radiation_type MoK\a
_diffrn_radiation_wavelength 0.71073
_diffrn_reflns_av_R_equivalents 0.0333
_diffrn_reflns_av_sigmaI/netI 0.0397
_diffrn_reflns_limit_h_max 19
_diffrn_reflns_limit_h_min -20
_diffrn_reflns_limit_k_max 21
_diffrn_reflns_limit_k_min -21
_diffrn_reflns_limit_l_max 40
_diffrn_reflns_limit_l_min -40
_diffrn_reflns_number 148917
_diffrn_reflns_theta_full 25.68
_diffrn_reflns_theta_max 25.68
_diffrn_reflns_theta_min 4.02
_exptl_absorpt_coefficient_mu 0.937
_exptl_absorpt_correction_T_max 1.00000
_exptl_absorpt_correction_T_min 0.97264
_exptl_absorpt_correction_type multi-scan
_exptl_absorpt_process_details
;
CrysAlis RED, Oxford Diffraction Ltd.,
Version 1.171.32.15 (release 10-01-2008 CrysAlis171 .NET)
(compiled Jan 10 2008,16:37:18)
;
_exptl_crystal_colour yellow
_exptl_crystal_density_diffrn 1.414
_exptl_crystal_density_meas ?
_exptl_crystal_density_method .
_exptl_crystal_description prism
_exptl_crystal_F_000 3548
_exptl_crystal_size_max 0.4
_exptl_crystal_size_mid 0.2
_exptl_crystal_size_min 0.2
_refine_diff_density_max 1.359
_refine_diff_density_min -0.902
_refine_diff_density_rms 0.109
_refine_ls_extinction_method none
_refine_ls_goodness_of_fit_ref 1.082
_refine_ls_hydrogen_treatment 'rigid tolyl methyls, others riding'
_refine_ls_matrix_type blocked
_refine_ls_number_parameters 1709
_refine_ls_number_reflns 30328
_refine_ls_number_restraints 2622
_refine_ls_restrained_S_all 1.041
_refine_ls_R_factor_all 0.0707
_refine_ls_R_factor_gt 0.0543
_refine_ls_shift/su_max 0.214
_refine_ls_shift/su_mean 0.002
_refine_ls_structure_factor_coef Fsqd
_refine_ls_weighting_details 'calc w=1/[\s^2^(Fo^2^)+(0.0320P)^2^+48.3540P] where P=(Fo^2^+2Fc^2^)/3'
_refine_ls_weighting_scheme calc
_refine_ls_wR_factor_gt 0.1236
_refine_ls_wR_factor_ref 0.1282
_reflns_number_gt 23581
_reflns_number_total 30328
_reflns_threshold_expression >2sigma(I)
_cod_data_source_file ic802045j_si_002_2.cif
_cod_data_source_block grande
_cod_original_cell_volume 8116.5(4)
_cod_database_code 4301589

loop_
_symmetry_equiv_pos_as_xyz
'x, y, z'
'-x, -y, -z'

loop_
_atom_site_label
_atom_site_type_symbol
_atom_site_fract_x
_atom_site_fract_y
_atom_site_fract_z
_atom_site_U_iso_or_equiv
_atom_site_adp_type
_atom_site_occupancy
_atom_site_symmetry_multiplicity
_atom_site_calc_flag
_atom_site_refinement_flags
_atom_site_disorder_assembly
_atom_site_disorder_group
Ag1 Ag 0.33775(3) 0.69378(3) 0.266043(12) 0.02786(9) Uani 1 1 d . . .
Ag2 Ag 0.16875(3) 0.84742(3) 0.258335(13) 0.02981(10) Uani 1 1 d . . .
Ag3 Ag 0.30274(3) 0.50321(3) 0.344648(14) 0.03495(11) Uani 1 1 d . . .
Ag4 Ag 0.22313(3) 0.59590(3) 0.259357(12) 0.02567(9) Uani 1 1 d . . .
Ag5 Ag 0.31155(2) 0.67880(2) 0.182475(12) 0.02192(8) Uani 1 1 d . . .
Ag6 Ag 0.50509(3) 0.64641(3) 0.171227(12) 0.02559(9) Uani 1 1 d . . .
S1 S 0.42304(9) 0.53687(8) 0.17124(4) 0.0232(3) Uani 1 1 d . . .
S2 S 0.38819(9) 0.52636(8) 0.26551(4) 0.0248(3) Uani 1 1 d . . .
S3 S 0.39989(8) 0.78262(8) 0.21056(4) 0.0224(3) Uani 1 1 d . . .
S4 S 0.22273(8) 0.83337(8) 0.17940(4) 0.0224(3) Uani 1 1 d . . .
S5 S 0.29086(9) 0.65113(9) 0.34373(4) 0.0252(3) Uani 1 1 d . . .
S6 S 0.12684(9) 0.72351(8) 0.29972(4) 0.0254(3) Uani 1 1 d . . .
P1 P 0.13566(10) 0.96961(10) 0.29208(5) 0.0306(3) Uani 1 1 d . . .
P2 P 0.24644(12) 0.39359(11) 0.37562(5) 0.0399(4) Uani 1 1 d . . .
P3 P 0.11715(9) 0.57892(9) 0.22686(4) 0.0245(3) Uani 1 1 d . . .
P4 P 0.51784(10) 0.69162(9) 0.09277(4) 0.0261(3) Uani 1 1 d . . .
P5 P 0.63945(9) 0.57640(9) 0.20832(5) 0.0276(3) Uani 1 1 d . . .
C1 C 0.5402(3) 0.3464(3) 0.14846(15) 0.0235(10) Uani 1 1 d U . .
H1 H 0.5056 0.4039 0.1355 0.028 Uiso 1 1 calc R . .
C2 C 0.5888(4) 0.2805(3) 0.12380(16) 0.0258(10) Uani 1 1 d U . .
C3 C 0.6378(4) 0.1960(3) 0.14337(17) 0.0283(11) Uani 1 1 d U . .
H3 H 0.6710 0.1510 0.1266 0.034 Uiso 1 1 calc R . .
C4 C 0.6392(4) 0.1761(3) 0.18684(17) 0.0266(11) Uani 1 1 d U . .
H4 H 0.6718 0.1178 0.1998 0.032 Uiso 1 1 calc R . .
C4A C 0.5924(3) 0.2421(3) 0.21111(16) 0.0247(10) Uani 1 1 d U . .
C4B C 0.5896(3) 0.2417(3) 0.25588(16) 0.0260(10) Uani 1 1 d U . .
C5 C 0.6336(4) 0.1741(4) 0.28652(18) 0.0368(13) Uani 1 1 d U . .
H5 H 0.6647 0.1158 0.2811 0.044 Uiso 1 1 calc R . .
C6 C 0.6315(4) 0.1931(4) 0.32501(19) 0.0446(15) Uani 1 1 d U . .
H6 H 0.6612 0.1469 0.3462 0.054 Uiso 1 1 calc R . .
C7 C 0.5874(4) 0.2773(4) 0.33375(18) 0.0421(14) Uani 1 1 d U . .
C8 C 0.5407(4) 0.3438(4) 0.30331(17) 0.0333(12) Uani 1 1 d U . .
H8 H 0.5094 0.4018 0.3091 0.040 Uiso 1 1 calc R . .
C8A C 0.5390(3) 0.3267(3) 0.26417(15) 0.0247(10) Uani 1 1 d U . .
C9 C 0.5018(3) 0.3854(3) 0.22531(15) 0.0225(10) Uani 1 1 d U . .
C9A C 0.5421(3) 0.3282(3) 0.19213(15) 0.0226(10) Uani 1 1 d U . .
C10 C 0.4443(3) 0.4708(3) 0.22121(15) 0.0218(10) Uani 1 1 d U . .
C11 C 0.5969(4) 0.2999(3) 0.07530(16) 0.0298(11) Uani 1 1 d U . .
C12 C 0.5748(4) 0.2382(4) 0.05851(18) 0.0382(13) Uani 1 1 d U . .
H12A H 0.6149 0.1777 0.0684 0.057 Uiso 1 1 calc R . .
H12B H 0.5845 0.2498 0.0274 0.057 Uiso 1 1 calc R . .
H12C H 0.5110 0.2477 0.0690 0.057 Uiso 1 1 calc R . .
C13 C 0.5328(4) 0.3938(4) 0.05927(18) 0.0390(14) Uani 1 1 d U . .
H13A H 0.4694 0.4029 0.0708 0.058 Uiso 1 1 calc R . .
H13B H 0.5408 0.4038 0.0282 0.058 Uiso 1 1 calc R . .
H13C H 0.5474 0.4346 0.0686 0.058 Uiso 1 1 calc R . .
C14 C 0.6948(4) 0.2891(4) 0.05679(18) 0.0414(14) Uani 1 1 d U . .
H14A H 0.7376 0.2296 0.0664 0.062 Uiso 1 1 calc R . .
H14B H 0.7078 0.3307 0.0664 0.062 Uiso 1 1 calc R . .
H14C H 0.7017 0.3002 0.0257 0.062 Uiso 1 1 calc R . .
C15 C 0.5946(5) 0.2955(6) 0.3757(2) 0.0620(19) Uani 1 1 d U . .
C16 C 0.5220(5) 0.3817(5) 0.3865(2) 0.0535(17) Uani 1 1 d U . .
H16A H 0.5283 0.3896 0.4138 0.080 Uiso 1 1 calc R . .
H16B H 0.4616 0.3828 0.3883 0.080 Uiso 1 1 calc R . .
H16C H 0.5287 0.4289 0.3643 0.080 Uiso 1 1 calc R . .
C17 C 0.5757(7) 0.2251(6) 0.4138(2) 0.085(3) Uani 1 1 d U . .
H17A H 0.5789 0.2369 0.4407 0.128 Uiso 1 1 calc R . .
H17B H 0.6217 0.1666 0.4095 0.128 Uiso 1 1 calc R . .
H17C H 0.5148 0.2285 0.4144 0.128 Uiso 1 1 calc R . .
C18 C 0.6874(6) 0.2846(8) 0.3743(3) 0.110(4) Uani 1 1 d U . .
H18A H 0.6929 0.2956 0.4010 0.164 Uiso 1 1 calc R . .
H18B H 0.7016 0.3260 0.3506 0.164 Uiso 1 1 calc R . .
H18C H 0.7301 0.2250 0.3703 0.164 Uiso 1 1 calc R . .
C21 C 0.4379(3) 0.9481(3) 0.19413(17) 0.0272(11) Uani 1 1 d U . .
H21 H 0.4453 0.8969 0.2146 0.033 Uiso 1 1 calc R . .
C22 C 0.4866(4) 0.9957(3) 0.1938(2) 0.0339(12) Uani 1 1 d U . .
C23 C 0.4759(4) 1.0700(4) 0.1631(2) 0.0384(13) Uani 1 1 d U . .
H23 H 0.5109 1.1015 0.1618 0.046 Uiso 1 1 calc R . .
C24 C 0.4153(4) 1.0989(3) 0.1344(2) 0.0356(13) Uani 1 1 d U . .
H24 H 0.4077 1.1504 0.1141 0.043 Uiso 1 1 calc R . .
C24A C 0.3660(4) 1.0517(3) 0.13575(18) 0.0296(11) Uani 1 1 d U . .
C24B C 0.2931(4) 1.0704(3) 0.11229(16) 0.0262(11) Uani 1 1 d U . .
C25 C 0.2528(4) 1.1405(3) 0.08217(17) 0.0337(12) Uani 1 1 d U . .
H25 H 0.2767 1.1834 0.0713 0.040 Uiso 1 1 calc R . .
C26 C 0.1774(4) 1.1481(4) 0.06786(19) 0.0392(13) Uani 1 1 d U . .
H26 H 0.1490 1.1973 0.0476 0.047 Uiso 1 1 calc R . .
C27 C 0.1422(4) 1.0857(4) 0.08243(18) 0.0356(12) Uani 1 1 d U . .
C28 C 0.1862(4) 1.0120(3) 0.11146(17) 0.0280(11) Uani 1 1 d U . .
H28 H 0.1645 0.9674 0.1206 0.034 Uiso 1 1 calc R . .
C28A C 0.2612(3) 1.0035(3) 0.12699(15) 0.0220(10) Uani 1 1 d U . .
C29 C 0.3166(3) 0.9382(3) 0.15961(15) 0.0223(10) Uani 1 1 d U . .
C29A C 0.3785(3) 0.9742(3) 0.16499(16) 0.0229(10) Uani 1 1 d U . .
C30 C 0.3141(3) 0.8599(3) 0.18017(15) 0.0209(10) Uani 1 1 d U . .
C31 C 0.5530(4) 0.9670(4) 0.2253(2) 0.0431(14) Uani 1 1 d U . .
C32 C 0.5576(5) 0.8837(4) 0.2557(2) 0.0561(18) Uani 1 1 d U . .
H32A H 0.6002 0.8685 0.2754 0.084 Uiso 1 1 calc R . .
H32B H 0.5788 0.8363 0.2395 0.084 Uiso 1 1 calc R . .
H32C H 0.4967 0.8927 0.2717 0.084 Uiso 1 1 calc R . .
C33 C 0.6478(4) 0.9512(5) 0.1998(3) 0.0588(19) Uani 1 1 d U . .
H33A H 0.6918 0.9328 0.2193 0.088 Uiso 1 1 calc R . .
H33B H 0.6462 1.0052 0.1809 0.088 Uiso 1 1 calc R . .
H33C H 0.6663 0.9055 0.1829 0.088 Uiso 1 1 calc R . .
C34 C 0.5235(4) 1.0394(4) 0.2516(2) 0.0480(16) Uani 1 1 d U . .
H34A H 0.5658 1.0204 0.2720 0.072 Uiso 1 1 calc R . .
H34B H 0.4616 1.0514 0.2670 0.072 Uiso 1 1 calc R . .
H34C H 0.5244 1.0925 0.2327 0.072 Uiso 1 1 calc R . .
C35 C 0.0538(5) 1.1014(4) 0.0678(2) 0.0547(18) Uani 1 1 d U . .
C36 C 0.0253(5) 1.0291(5) 0.0853(3) 0.071(2) Uani 1 1 d U . .
H36A H -0.0295 1.0414 0.0740 0.106 Uiso 1 1 calc R . .
H36B H 0.0119 1.0231 0.1164 0.106 Uiso 1 1 calc R . .
H36C H 0.0746 0.9748 0.0771 0.106 Uiso 1 1 calc R . .
C37 C -0.0185(6) 1.1884(5) 0.0751(4) 0.097(3) Uani 1 1 d U . .
H37A H 0.0047 1.2331 0.0617 0.145 Uiso 1 1 calc R . .
H37B H -0.0362 1.1895 0.1057 0.145 Uiso 1 1 calc R . .
H37C H -0.0718 1.2002 0.0627 0.145 Uiso 1 1 calc R . .
C38 C 0.0767(7) 1.1041(7) 0.0175(3) 0.091(3) Uani 1 1 d U . .
H38A H 0.0973 1.1505 0.0041 0.137 Uiso 1 1 calc R . .
H38B H 0.0218 1.1155 0.0066 0.137 Uiso 1 1 calc R . .
H38C H 0.1251 1.0479 0.0111 0.137 Uiso 1 1 calc R . .
C41 C 0.2255(4) 0.6724(4) 0.43982(18) 0.0403(14) Uani 1 1 d U . .
H41 H 0.2788 0.6477 0.4202 0.048 Uiso 1 1 calc R . .
C42 C 0.2344(5) 0.6672(5) 0.4819(2) 0.0541(17) Uani 1 1 d U . .
C43 C 0.1567(5) 0.7063(5) 0.5093(2) 0.0557(18) Uani 1 1 d U . .
H43 H 0.1617 0.7060 0.5375 0.067 Uiso 1 1 calc R . .
C44 C 0.0711(5) 0.7464(4) 0.49660(18) 0.0447(15) Uani 1 1 d U . .
H44 H 0.0181 0.7735 0.5159 0.054 Uiso 1 1 calc R . .
C44A C 0.0636(4) 0.7463(4) 0.45596(17) 0.0351(12) Uani 1 1 d U . .
C44B C -0.0164(4) 0.7744(4) 0.43564(18) 0.0372(13) Uani 1 1 d U . .
C45 C -0.1092(5) 0.8034(5) 0.4530(2) 0.0542(18) Uani 1 1 d U . .
H45 H -0.1288 0.8115 0.4818 0.065 Uiso 1 1 calc R . .
C46 C -0.1714(5) 0.8198(6) 0.4272(2) 0.065(2) Uani 1 1 d U . .
H46 H -0.2344 0.8392 0.4388 0.078 Uiso 1 1 calc R . .
C47 C -0.1448(5) 0.8089(5) 0.3851(2) 0.0577(18) Uani 1 1 d U . .
C48 C -0.0532(4) 0.7809(4) 0.36800(19) 0.0426(14) Uani 1 1 d U . .
H48 H -0.0348 0.7743 0.3389 0.051 Uiso 1 1 calc R . .
C48A C 0.0129(4) 0.7621(4) 0.39309(18) 0.0355(13) Uani 1 1 d U . .
C49 C 0.1136(4) 0.7236(3) 0.38474(16) 0.0269(11) Uani 1 1 d U . .
C49A C 0.1412(4) 0.7124(4) 0.42639(16) 0.0307(11) Uani 1 1 d U . .
C50 C 0.1698(4) 0.7025(3) 0.34745(15) 0.0246(11) Uani 1 1 d U . .
C51 C 0.3284(6) 0.6158(8) 0.4964(2) 0.091(3) Uani 1 1 d U . .
C52 C 0.3250(6) 0.5811(7) 0.5411(3) 0.094(3) Uani 1 1 d U . .
H52A H 0.2768 0.6254 0.5572 0.141 Uiso 1 1 calc R . .
H52B H 0.3840 0.5647 0.5496 0.141 Uiso 1 1 calc R . .
H52C H 0.3117 0.5296 0.5468 0.141 Uiso 1 1 calc R . .
C53 C 0.3666(10) 0.6846(12) 0.4927(5) 0.186(6) Uani 1 1 d U . .
H53A H 0.3720 0.7135 0.4631 0.280 Uiso 1 1 calc R . .
H53B H 0.4268 0.6555 0.5018 0.280 Uiso 1 1 calc R . .
H53C H 0.3249 0.7280 0.5108 0.280 Uiso 1 1 calc R . .
C54 C 0.3937(9) 0.5603(14) 0.4682(4) 0.258(10) Uani 1 1 d U . .
H54A H 0.3892 0.5911 0.4389 0.388 Uiso 1 1 calc R . .
H54B H 0.3822 0.5083 0.4717 0.388 Uiso 1 1 calc R . .
H54C H 0.4550 0.5428 0.4743 0.388 Uiso 1 1 calc R . .
C55 C -0.2170(5) 0.8261(6) 0.3577(3) 0.071(2) Uani 1 1 d U . .
C56 C -0.2807(6) 0.9201(7) 0.3542(3) 0.094(3) Uani 1 1 d U . .
H56A H -0.3029 0.9363 0.3826 0.142 Uiso 1 1 calc R . .
H56B H -0.3326 0.9305 0.3411 0.142 Uiso 1 1 calc R . .
H56C H -0.2485 0.9553 0.3366 0.142 Uiso 1 1 calc R . .
C57 C -0.2710(7) 0.7680(8) 0.3815(3) 0.103(3) Uani 1 1 d U . .
H57A H -0.2285 0.7062 0.3840 0.155 Uiso 1 1 calc R . .
H57B H -0.3186 0.7789 0.3653 0.155 Uiso 1 1 calc R . .
H57C H -0.2992 0.7828 0.4099 0.155 Uiso 1 1 calc R . .
C58 C -0.1762(6) 0.7929(7) 0.3168(3) 0.082(3) Uani 1 1 d U . .
H58A H -0.1341 0.7313 0.3221 0.123 Uiso 1 1 calc R . .
H58B H -0.1427 0.8265 0.2986 0.123 Uiso 1 1 calc R . .
H58C H -0.2248 0.7991 0.3026 0.123 Uiso 1 1 calc R . .
C111 C 0.0414(4) 0.9855(4) 0.33614(18) 0.0433(15) Uani 1 1 d DU . .
C112 C -0.0448(5) 1.0171(5) 0.3288(3) 0.071(2) Uani 1 1 d DU . .
H112 H -0.0562 1.0313 0.3003 0.085 Uiso 1 1 calc R . .
C113 C -0.1172(6) 1.0294(6) 0.3615(3) 0.088(3) Uani 1 1 d DU . .
H113 H -0.1771 1.0513 0.3548 0.106 Uiso 1 1 calc R . .
C114 C -0.1067(6) 1.0121(6) 0.4013(3) 0.104(4) Uani 1 1 d DU . .
C115 C -0.0228(7) 0.9662(6) 0.4097(3) 0.100(3) Uani 1 1 d DU . .
H115 H -0.0134 0.9408 0.4382 0.120 Uiso 1 1 calc R . .
C116 C 0.0535(6) 0.9536(5) 0.3775(2) 0.073(2) Uani 1 1 d DU . .
H116 H 0.1134 0.9227 0.3847 0.088 Uiso 1 1 calc R . .
C117 C -0.1872(8) 1.0312(8) 0.4376(4) 0.171(8) Uani 1 1 d U . .
H11A H -0.2023 1.0874 0.4454 0.257 Uiso 1 1 calc R . .
H11B H -0.1705 0.9850 0.4622 0.257 Uiso 1 1 calc R . .
H11C H -0.2402 1.0333 0.4284 0.257 Uiso 1 1 calc R . .
C121 C 0.0999(3) 1.0764(3) 0.25845(17) 0.0285(11) Uani 1 1 d DU . .
C122 C 0.0488(4) 1.1541(4) 0.2741(2) 0.0382(13) Uani 1 1 d DU . .
H122 H 0.0303 1.1534 0.3038 0.046 Uiso 1 1 calc R . .
C123 C 0.0248(4) 1.2318(4) 0.2468(2) 0.0426(14) Uani 1 1 d DU . .
H123 H -0.0092 1.2843 0.2583 0.051 Uiso 1 1 calc R . .
C124 C 0.0483(4) 1.2367(4) 0.2032(2) 0.0387(13) Uani 1 1 d DU . .
C125 C 0.0986(4) 1.1579(3) 0.18772(19) 0.0372(13) Uani 1 1 d DU . .
H125 H 0.1164 1.1585 0.1580 0.045 Uiso 1 1 calc R . .
C126 C 0.1228(4) 1.0794(3) 0.21491(17) 0.0318(12) Uani 1 1 d DU . .
H126 H 0.1557 1.0266 0.2036 0.038 Uiso 1 1 calc R . .
C127 C 0.0210(5) 1.3221(4) 0.1731(3) 0.065(2) Uani 1 1 d U . .
H12D H -0.0457 1.3500 0.1748 0.097 Uiso 1 1 calc R . .
H12E H 0.0491 1.3116 0.1441 0.097 Uiso 1 1 calc R . .
H12F H 0.0416 1.3603 0.1809 0.097 Uiso 1 1 calc R . .
C131 C 0.2296(4) 0.9598(4) 0.31528(17) 0.0354(13) Uani 1 1 d DU . .
C132 C 0.2903(4) 0.8777(4) 0.3309(2) 0.0501(17) Uani 1 1 d DU . .
H132 H 0.2833 0.8278 0.3287 0.060 Uiso 1 1 calc R . .
C133 C 0.3611(5) 0.8676(5) 0.3497(3) 0.068(2) Uani 1 1 d DU . .
H133 H 0.4020 0.8106 0.3604 0.081 Uiso 1 1 calc R . .
C134 C 0.3735(5) 0.9385(5) 0.3532(3) 0.068(2) Uani 1 1 d DU . .
C135 C 0.3135(5) 1.0196(5) 0.3377(3) 0.065(2) Uani 1 1 d DU . .
H135 H 0.3201 1.0697 0.3401 0.078 Uiso 1 1 calc R . .
C136 C 0.2432(4) 1.0296(4) 0.3186(2) 0.0492(16) Uani 1 1 d DU . .
H136 H 0.2032 1.0866 0.3075 0.059 Uiso 1 1 calc R . .
C137 C 0.4540(6) 0.9266(7) 0.3733(4) 0.105(4) Uani 1 1 d U . .
H13D H 0.4646 0.9799 0.3648 0.157 Uiso 1 1 calc R . .
H13E H 0.5091 0.8775 0.3636 0.157 Uiso 1 1 calc R . .
H13F H 0.4394 0.9149 0.4043 0.157 Uiso 1 1 calc R . .
C141 C 0.1318(5) 0.4369(4) 0.40440(17) 0.0422(14) Uani 1 1 d DU . .
C142 C 0.0887(5) 0.3837(5) 0.4288(2) 0.0586(18) Uani 1 1 d DU . .
H142 H 0.1186 0.3224 0.4294 0.070 Uiso 1 1 calc R . .
C143 C 0.0027(5) 0.4200(5) 0.4520(2) 0.0636(19) Uani 1 1 d DU . .
H143 H -0.0258 0.3828 0.4682 0.076 Uiso 1 1 calc R . .
C144 C -0.0424(5) 0.5079(5) 0.45222(19) 0.0557(17) Uani 1 1 d DU . .
C145 C 0.0009(5) 0.5610(5) 0.42851(19) 0.0489(16) Uani 1 1 d DU . .
H145 H -0.0286 0.6221 0.4286 0.059 Uiso 1 1 calc R . .
C146 C 0.0860(4) 0.5258(4) 0.40488(18) 0.0425(14) Uani 1 1 d DU . .
H146 H 0.1140 0.5633 0.3886 0.051 Uiso 1 1 calc R . .
C147 C -0.1361(6) 0.5454(7) 0.4780(2) 0.076(2) Uani 1 1 d U . .
H14D H -0.1366 0.5830 0.4959 0.113 Uiso 1 1 calc R . .
H14E H -0.1508 0.4979 0.4961 0.113 Uiso 1 1 calc R . .
H14F H -0.1816 0.5797 0.4589 0.113 Uiso 1 1 calc R . .
C151 C 0.2479(4) 0.3385(3) 0.33501(19) 0.0363(13) Uani 1 1 d DU . .
C152 C 0.1757(4) 0.3238(4) 0.33033(19) 0.0402(14) Uani 1 1 d DU . .
H152 H 0.1204 0.3415 0.3498 0.048 Uiso 1 1 calc R . .
C153 C 0.1834(4) 0.2837(4) 0.2975(2) 0.0388(13) Uani 1 1 d DU . .
H153 H 0.1325 0.2755 0.2944 0.047 Uiso 1 1 calc R . .
C154 C 0.2619(4) 0.2556(4) 0.2694(2) 0.0397(14) Uani 1 1 d DU . .
C155 C 0.3340(5) 0.2698(5) 0.2744(3) 0.059(2) Uani 1 1 d DU . .
H155 H 0.3898 0.2501 0.2555 0.071 Uiso 1 1 calc R . .
C156 C 0.3271(4) 0.3117(4) 0.3063(2) 0.0532(17) Uani 1 1 d DU . .
H156 H 0.3772 0.3222 0.3084 0.064 Uiso 1 1 calc R . .
C157 C 0.2698(5) 0.2120(4) 0.2335(2) 0.0512(17) Uani 1 1 d U . .
H15A H 0.2512 0.2562 0.2084 0.077 Uiso 1 1 calc R . .
H15B H 0.2301 0.1808 0.2421 0.077 Uiso 1 1 calc R . .
H15C H 0.3333 0.1705 0.2268 0.077 Uiso 1 1 calc R . .
C161 C 0.3048(5) 0.3071(5) 0.4168(3) 0.066(2) Uani 1 1 d DU . .
C162 C 0.3210(5) 0.3282(6) 0.4500(2) 0.074(2) Uani 1 1 d DU . .
H162 H 0.3032 0.3881 0.4505 0.089 Uiso 1 1 calc R . .
C163 C 0.3624(6) 0.2665(7) 0.4839(3) 0.089(3) Uani 1 1 d DU . .
H163 H 0.3729 0.2841 0.5065 0.107 Uiso 1 1 calc R . .
C164 C 0.3865(7) 0.1836(7) 0.4834(3) 0.104(3) Uani 1 1 d DU . .
C165 C 0.3680(8) 0.1567(7) 0.4530(3) 0.111(3) Uani 1 1 d DU . .
H165 H 0.3833 0.0969 0.4537 0.133 Uiso 1 1 calc R . .
C166 C 0.3251(7) 0.2216(6) 0.4201(3) 0.094(3) Uani 1 1 d DU . .
H166 H 0.3095 0.2042 0.3991 0.112 Uiso 1 1 calc R . .
C167 C 0.4370(9) 0.1142(10) 0.5196(4) 0.153(6) Uani 1 1 d U . .
H16D H 0.4120 0.0701 0.5292 0.229 Uiso 1 1 calc R . .
H16E H 0.4283 0.1427 0.5434 0.229 Uiso 1 1 calc R . .
H16F H 0.5023 0.0862 0.5089 0.229 Uiso 1 1 calc R . .
C171 C 0.0387(3) 0.6833(3) 0.20079(16) 0.0257(11) Uani 1 1 d DU . .
C172 C -0.0551(3) 0.7131(3) 0.21001(17) 0.0319(12) Uani 1 1 d DU . .
H172 H -0.0819 0.6800 0.2316 0.038 Uiso 1 1 calc R . .
C173 C -0.1103(4) 0.7910(4) 0.18793(19) 0.0391(14) Uani 1 1 d DU . .
H173 H -0.1747 0.8103 0.1945 0.047 Uiso 1 1 calc R . .
C174 C -0.0740(4) 0.8416(4) 0.1564(2) 0.0427(15) Uani 1 1 d DU . .
C175 C 0.0204(4) 0.8118(4) 0.1485(2) 0.0460(16) Uani 1 1 d DU . .
H175 H 0.0471 0.8463 0.1280 0.055 Uiso 1 1 calc R . .
C176 C 0.0767(4) 0.7334(3) 0.16971(19) 0.0360(13) Uani 1 1 d DU . .
H176 H 0.1412 0.7138 0.1630 0.043 Uiso 1 1 calc R . .
C177 C -0.1346(5) 0.9257(5) 0.1314(3) 0.066(2) Uani 1 1 d U . .
H17D H -0.1922 0.9231 0.1310 0.100 Uiso 1 1 calc R . .
H17E H -0.1034 0.9333 0.1022 0.100 Uiso 1 1 calc R . .
H17F H -0.1472 0.9750 0.1448 0.100 Uiso 1 1 calc R . .
C181 C 0.0400(3) 0.5359(3) 0.26416(16) 0.0287(11) Uani 1 1 d DU . .
C182 C 0.0180(4) 0.5514(4) 0.30545(17) 0.0392(14) Uani 1 1 d DU . .
H182 H 0.0445 0.5821 0.3139 0.047 Uiso 1 1 calc R . .
C183 C -0.0424(5) 0.5225(5) 0.3347(2) 0.0512(17) Uani 1 1 d DU . .
H183 H -0.0567 0.5337 0.3630 0.061 Uiso 1 1 calc R . .
C184 C -0.0824(4) 0.4776(4) 0.32362(19) 0.0412(14) Uani 1 1 d DU . .
C185 C -0.0607(4) 0.4628(4) 0.2822(2) 0.0408(14) Uani 1 1 d DU . .
H185 H -0.0880 0.4328 0.2738 0.049 Uiso 1 1 calc R . .
C186 C 0.0003(4) 0.4907(4) 0.25279(19) 0.0371(13) Uani 1 1 d DU . .
H186 H 0.0151 0.4788 0.2246 0.044 Uiso 1 1 calc R . .
C187 C -0.1481(5) 0.4456(5) 0.3558(2) 0.063(2) Uani 1 1 d U . .
H18D H -0.1344 0.4362 0.3844 0.095 Uiso 1 1 calc R . .
H18E H -0.1414 0.3906 0.3496 0.095 Uiso 1 1 calc R . .
H18F H -0.2109 0.4893 0.3540 0.095 Uiso 1 1 calc R . .
C191 C 0.1655(3) 0.5137(3) 0.18494(16) 0.0252(11) Uani 1 1 d DU . .
C192 C 0.1156(4) 0.5242(3) 0.15399(16) 0.0309(12) Uani 1 1 d DU . .
H192 H 0.0557 0.5693 0.1534 0.037 Uiso 1 1 calc R . .
C193 C 0.1530(4) 0.4690(3) 0.12398(17) 0.0314(12) Uani 1 1 d DU . .
H193 H 0.1182 0.4765 0.1031 0.038 Uiso 1 1 calc R . .
C194 C 0.2400(3) 0.4035(3) 0.12395(17) 0.0305(12) Uani 1 1 d DU . .
C195 C 0.2908(4) 0.3946(4) 0.15427(19) 0.0357(13) Uani 1 1 d DU . .
H195 H 0.3516 0.3510 0.1541 0.043 Uiso 1 1 calc R . .
C196 C 0.2539(4) 0.4487(3) 0.18460(18) 0.0306(12) Uani 1 1 d DU . .
H196 H 0.2890 0.4413 0.2053 0.037 Uiso 1 1 calc R . .
C197 C 0.2779(5) 0.3401(4) 0.0931(2) 0.0455(15) Uani 1 1 d U . .
H19A H 0.3439 0.3232 0.0850 0.068 Uiso 1 1 calc R . .
H19B H 0.2481 0.3678 0.0677 0.068 Uiso 1 1 calc R . .
H19C H 0.2665 0.2882 0.1065 0.068 Uiso 1 1 calc R . .
C201 C 0.4123(4) 0.7207(3) 0.07333(15) 0.0281(11) Uani 1 1 d DU . .
C202 C 0.3830(4) 0.6559(4) 0.07490(16) 0.0325(12) Uani 1 1 d DU . .
H202 H 0.4220 0.5963 0.0826 0.039 Uiso 1 1 calc R . .
C203 C 0.2978(4) 0.6783(4) 0.06537(17) 0.0388(13) Uani 1 1 d DU . .
H203 H 0.2788 0.6335 0.0669 0.047 Uiso 1 1 calc R . .
C204 C 0.2391(4) 0.7647(4) 0.05366(19) 0.0413(14) Uani 1 1 d DU . .
C205 C 0.2684(4) 0.8287(4) 0.05240(19) 0.0411(14) Uani 1 1 d DU . .
H205 H 0.2294 0.8882 0.0446 0.049 Uiso 1 1 calc R . .
C206 C 0.3534(4) 0.8074(3) 0.06230(17) 0.0326(12) Uani 1 1 d DU . .
H206 H 0.3715 0.8524 0.0615 0.039 Uiso 1 1 calc R . .
C207 C 0.1473(4) 0.7891(5) 0.0417(2) 0.0564(19) Uani 1 1 d U . .
H20A H 0.1066 0.8491 0.0462 0.085 Uiso 1 1 calc R . .
H20B H 0.1207 0.7494 0.0595 0.085 Uiso 1 1 calc R . .
H20C H 0.1550 0.7849 0.0118 0.085 Uiso 1 1 calc R . .
C211 C 0.6065(4) 0.6075(3) 0.06331(15) 0.0262(11) Uani 1 1 d DU . .
C212 C 0.6877(4) 0.5563(4) 0.08035(17) 0.0347(12) Uani 1 1 d DU . .
H212 H 0.6930 0.5648 0.1068 0.042 Uiso 1 1 calc R . .
C213 C 0.7603(4) 0.4937(4) 0.05932(18) 0.0355(13) Uani 1 1 d DU . .
H213 H 0.8145 0.4596 0.0717 0.043 Uiso 1 1 calc R . .
C214 C 0.7554(4) 0.4798(3) 0.02052(17) 0.0313(12) Uani 1 1 d DU . .
C215 C 0.6739(4) 0.5298(3) 0.00397(18) 0.0345(12) Uani 1 1 d DU . .
H215 H 0.6681 0.5201 -0.0221 0.041 Uiso 1 1 calc R . .
C216 C 0.6012(4) 0.5932(3) 0.02466(17) 0.0331(12) Uani 1 1 d DU . .
H216 H 0.5470 0.6272 0.0123 0.040 Uiso 1 1 calc R . .
C217 C 0.8353(4) 0.4131(4) -0.0026(2) 0.0412(14) Uani 1 1 d U . .
H21A H 0.8880 0.4280 -0.0087 0.062 Uiso 1 1 calc R . .
H21B H 0.8196 0.4125 -0.0293 0.062 Uiso 1 1 calc R . .
H21C H 0.8505 0.3554 0.0151 0.062 Uiso 1 1 calc R . .
C221 C 0.5458(4) 0.7850(3) 0.07136(16) 0.0301(12) Uani 1 1 d DU . .
C222 C 0.5748(6) 0.8077(4) 0.0290(2) 0.073(3) Uani 1 1 d DU . .
H222 H 0.5791 0.7747 0.0090 0.087 Uiso 1 1 calc R . .
C223 C 0.5978(6) 0.8787(5) 0.0153(2) 0.091(3) Uani 1 1 d DU . .
H223 H 0.6164 0.8942 -0.0141 0.109 Uiso 1 1 calc R . .
C224 C 0.5943(5) 0.9271(4) 0.0434(2) 0.064(2) Uani 1 1 d DU . .
C225 C 0.5634(4) 0.9063(4) 0.0852(2) 0.0422(14) Uani 1 1 d DU . .
H225 H 0.5589 0.9397 0.1052 0.051 Uiso 1 1 calc R . .
C226 C 0.5386(3) 0.8368(3) 0.09879(17) 0.0289(11) Uani 1 1 d DU . .
H226 H 0.5159 0.8244 0.1280 0.035 Uiso 1 1 calc R . .
C227 C 0.6236(7) 1.0026(6) 0.0281(4) 0.106(4) Uani 1 1 d U . .
H22A H 0.5895 1.0463 0.0469 0.158 Uiso 1 1 calc R . .
H22B H 0.6108 1.0292 -0.0009 0.158 Uiso 1 1 calc R . .
H22C H 0.6892 0.9807 0.0286 0.158 Uiso 1 1 calc R . .
C231 C 0.7290(3) 0.6094(3) 0.17576(17) 0.0277(11) Uani 1 1 d DU . .
C232 C 0.7068(4) 0.6979(4) 0.16150(17) 0.0326(12) Uani 1 1 d DU . .
H232 H 0.6476 0.7398 0.1703 0.039 Uiso 1 1 calc R . .
C233 C 0.7708(4) 0.7252(4) 0.13442(18) 0.0356(13) Uani 1 1 d DU . .
H233 H 0.7548 0.7858 0.1251 0.043 Uiso 1 1 calc R . .
C234 C 0.8575(4) 0.6660(4) 0.12066(17) 0.0337(12) Uani 1 1 d DU . .
C235 C 0.8787(4) 0.5785(4) 0.13445(18) 0.0342(12) Uani 1 1 d DU . .
H235 H 0.9375 0.5368 0.1250 0.041 Uiso 1 1 calc R . .
C236 C 0.8160(3) 0.5501(4) 0.16180(18) 0.0330(12) Uani 1 1 d DU . .
H236 H 0.8326 0.4894 0.1711 0.040 Uiso 1 1 calc R . .
C237 C 0.9266(4) 0.6975(4) 0.0913(2) 0.0467(15) Uani 1 1 d U . .
H23A H 0.9520 0.7188 0.1076 0.070 Uiso 1 1 calc R . .
H23B H 0.8964 0.7448 0.0692 0.070 Uiso 1 1 calc R . .
H23C H 0.9759 0.6492 0.0779 0.070 Uiso 1 1 calc R . .
C241 C 0.6946(3) 0.4582(3) 0.21556(16) 0.0285(11) Uani 1 1 d DU . .
C242 C 0.6936(4) 0.4169(4) 0.18456(18) 0.0342(12) Uani 1 1 d DU . .
H242 H 0.6589 0.4505 0.1622 0.041 Uiso 1 1 calc R . .
C243 C 0.7421(4) 0.3281(4) 0.18594(19) 0.0354(12) Uani 1 1 d DU . .
H243 H 0.7419 0.3015 0.1641 0.043 Uiso 1 1 calc R . .
C244 C 0.7912(4) 0.2773(4) 0.21900(18) 0.0367(13) Uani 1 1 d DU . .
C245 C 0.7897(4) 0.3179(4) 0.2508(2) 0.0392(13) Uani 1 1 d DU . .
H245 H 0.8211 0.2837 0.2742 0.047 Uiso 1 1 calc R . .
C246 C 0.7433(4) 0.4070(4) 0.24880(19) 0.0371(13) Uani 1 1 d DU . .
H246 H 0.7446 0.4337 0.2703 0.044 Uiso 1 1 calc R . .
C247 C 0.8429(4) 0.1817(4) 0.2209(2) 0.0499(17) Uani 1 1 d U . .
H24A H 0.9084 0.1674 0.2136 0.075 Uiso 1 1 calc R . .
H24B H 0.8241 0.1625 0.2007 0.075 Uiso 1 1 calc R . .
H24C H 0.8302 0.1521 0.2497 0.075 Uiso 1 1 calc R . .
C251 C 0.6285(3) 0.6024(3) 0.26028(18) 0.0315(12) Uani 1 1 d DU . .
C252 C 0.6890(4) 0.6258(4) 0.27135(18) 0.0367(13) Uani 1 1 d DU . .
H252 H 0.7388 0.6308 0.2510 0.044 Uiso 1 1 calc R . .
C253 C 0.6772(4) 0.6419(4) 0.31187(19) 0.0417(14) Uani 1 1 d DU . .
H253 H 0.7194 0.6576 0.3189 0.050 Uiso 1 1 calc R . .
C254 C 0.6058(4) 0.6357(4) 0.34249(19) 0.0420(14) Uani 1 1 d DU . .
C255 C 0.5451(4) 0.6122(4) 0.33109(19) 0.0421(14) Uani 1 1 d DU . .
H255 H 0.4954 0.6071 0.3515 0.051 Uiso 1 1 calc R . .
C256 C 0.5563(4) 0.5963(4) 0.29077(18) 0.0358(13) Uani 1 1 d DU . .
H256 H 0.5139 0.5809 0.2837 0.043 Uiso 1 1 calc R . .
C257 C 0.5937(5) 0.6525(5) 0.3867(2) 0.0584(19) Uani 1 1 d U . .
H25A H 0.6526 0.6223 0.3972 0.088 Uiso 1 1 calc R . .
H25B H 0.5500 0.6307 0.4055 0.088 Uiso 1 1 calc R . .
H25C H 0.5706 0.7153 0.3863 0.088 Uiso 1 1 calc R . .

loop_
_atom_site_aniso_label
_atom_site_aniso_U_11
_atom_site_aniso_U_22
_atom_site_aniso_U_33
_atom_site_aniso_U_23
_atom_site_aniso_U_13
_atom_site_aniso_U_12
Ag1 0.0241(2) 0.0376(2) 0.0230(2) 0.00106(16) -0.00444(15) -0.01646(18)
Ag2 0.0296(2) 0.0340(2) 0.0277(2) -0.00297(17) -0.00386(17) -0.01607(18)
Ag3 0.0344(2) 0.0353(2) 0.0415(2) 0.00450(19) -0.01438(19) -0.0212(2)
Ag4 0.0213(2) 0.0349(2) 0.0267(2) -0.00582(16) -0.00656(15) -0.01490(17)
Ag5 0.01895(19) 0.02187(18) 0.0270(2) -0.00240(15) -0.00762(15) -0.00899(15)
Ag6 0.0190(2) 0.0329(2) 0.0264(2) -0.00251(16) -0.00768(15) -0.01117(17)
S1 0.0253(7) 0.0234(6) 0.0236(6) -0.0034(5) -0.0074(5) -0.0108(5)
S2 0.0224(7) 0.0288(7) 0.0259(6) -0.0075(5) -0.0049(5) -0.0109(5)
S3 0.0203(6) 0.0253(6) 0.0245(6) -0.0006(5) -0.0080(5) -0.0116(5)
S4 0.0198(6) 0.0247(6) 0.0258(6) -0.0006(5) -0.0067(5) -0.0121(5)
S5 0.0247(7) 0.0350(7) 0.0209(6) -0.0044(5) -0.0035(5) -0.0167(6)
S6 0.0253(7) 0.0316(7) 0.0237(6) -0.0048(5) -0.0049(5) -0.0149(6)
P1 0.0226(7) 0.0388(8) 0.0302(7) -0.0105(6) -0.0025(6) -0.0108(6)
P2 0.0484(10) 0.0398(9) 0.0405(9) 0.0079(7) -0.0172(7) -0.0285(8)
P3 0.0199(7) 0.0274(7) 0.0302(7) -0.0076(6) -0.0071(5) -0.0102(6)
P4 0.0311(8) 0.0242(7) 0.0251(7) -0.0031(5) -0.0063(6) -0.0128(6)
P5 0.0200(7) 0.0302(7) 0.0353(8) -0.0039(6) -0.0121(6) -0.0095(6)
C1 0.025(3) 0.022(2) 0.026(2) -0.0016(19) -0.008(2) -0.012(2)
C2 0.027(3) 0.028(3) 0.029(2) -0.004(2) -0.010(2) -0.015(2)
C3 0.035(3) 0.024(2) 0.032(3) -0.008(2) -0.005(2) -0.016(2)
C4 0.029(3) 0.019(2) 0.034(3) 0.000(2) -0.011(2) -0.012(2)
C4A 0.024(3) 0.026(2) 0.028(2) -0.0009(19) -0.007(2) -0.014(2)
C4B 0.025(3) 0.030(3) 0.026(2) 0.000(2) -0.009(2) -0.014(2)
C5 0.042(3) 0.027(3) 0.037(3) 0.003(2) -0.017(3) -0.011(3)
C6 0.047(4) 0.046(3) 0.031(3) 0.007(3) -0.021(3) -0.010(3)
C7 0.035(3) 0.061(4) 0.027(3) -0.007(3) -0.013(2) -0.012(3)
C8 0.025(3) 0.043(3) 0.029(3) -0.011(2) -0.008(2) -0.007(2)
C8A 0.016(2) 0.031(3) 0.023(2) -0.001(2) -0.0054(19) -0.007(2)
C9 0.021(3) 0.027(2) 0.023(2) -0.0020(19) -0.0065(19) -0.014(2)
C9A 0.021(3) 0.024(2) 0.025(2) 0.0012(19) -0.007(2) -0.011(2)
C10 0.018(2) 0.028(2) 0.026(3) -0.004(2) -0.008(2) -0.014(2)
C11 0.039(3) 0.031(3) 0.026(3) -0.008(2) -0.007(2) -0.017(2)
C12 0.047(4) 0.043(3) 0.033(3) -0.011(3) -0.013(3) -0.019(3)
C13 0.058(4) 0.032(3) 0.028(3) -0.003(2) -0.017(3) -0.015(3)
C14 0.046(3) 0.049(4) 0.029(3) -0.002(3) -0.006(3) -0.022(3)
C15 0.044(4) 0.094(5) 0.038(3) -0.022(3) -0.017(3) -0.008(4)
C16 0.063(4) 0.072(4) 0.027(3) -0.012(3) -0.016(3) -0.023(4)
C17 0.106(7) 0.086(6) 0.040(4) -0.002(4) -0.030(4) -0.015(5)
C18 0.061(5) 0.197(11) 0.097(7) -0.091(7) -0.014(5) -0.040(6)
C21 0.019(3) 0.023(3) 0.041(3) -0.011(2) -0.005(2) -0.006(2)
C22 0.020(3) 0.026(3) 0.059(4) -0.019(2) -0.005(2) -0.008(2)
C23 0.022(3) 0.027(3) 0.073(4) -0.015(3) -0.003(3) -0.013(2)
C24 0.027(3) 0.023(3) 0.056(4) -0.011(2) 0.003(2) -0.011(2)
C24A 0.024(3) 0.027(3) 0.039(3) -0.010(2) -0.001(2) -0.011(2)
C24B 0.029(3) 0.019(2) 0.030(3) -0.0038(19) -0.003(2) -0.010(2)
C25 0.041(3) 0.024(3) 0.035(3) -0.001(2) -0.003(2) -0.015(2)
C26 0.048(4) 0.027(3) 0.038(3) 0.007(2) -0.016(3) -0.013(3)
C27 0.040(3) 0.029(3) 0.034(3) 0.006(2) -0.015(2) -0.013(2)
C28 0.028(3) 0.023(3) 0.036(3) -0.005(2) -0.008(2) -0.012(2)
C28A 0.023(3) 0.018(2) 0.022(2) -0.0019(18) -0.0016(19) -0.007(2)
C29 0.019(2) 0.025(2) 0.025(3) -0.0051(19) -0.0041(19) -0.009(2)
C29A 0.014(2) 0.020(2) 0.034(3) -0.010(2) 0.0007(19) -0.006(2)
C30 0.016(2) 0.018(2) 0.026(3) -0.0072(19) -0.0050(19) -0.0020(19)
C31 0.026(3) 0.036(3) 0.077(4) -0.019(3) -0.018(3) -0.012(3)
C32 0.054(4) 0.042(3) 0.086(5) -0.010(3) -0.046(4) -0.014(3)
C33 0.027(3) 0.049(4) 0.108(6) -0.043(4) -0.017(3) -0.004(3)
C34 0.038(4) 0.047(4) 0.070(5) -0.020(3) -0.014(3) -0.019(3)
C35 0.057(4) 0.037(3) 0.075(4) 0.019(3) -0.047(4) -0.019(3)
C36 0.051(5) 0.053(4) 0.111(6) 0.020(4) -0.047(4) -0.025(4)
C37 0.050(5) 0.044(4) 0.192(10) -0.001(5) -0.049(6) -0.010(4)
C38 0.108(7) 0.116(8) 0.076(5) 0.029(5) -0.061(5) -0.068(6)
C41 0.038(3) 0.057(4) 0.023(3) -0.004(3) -0.006(2) -0.017(3)
C42 0.048(3) 0.088(5) 0.029(3) -0.016(3) -0.007(3) -0.027(3)
C43 0.054(4) 0.090(5) 0.024(3) -0.016(3) -0.003(3) -0.030(4)
C44 0.044(3) 0.064(4) 0.027(3) -0.010(3) 0.007(2) -0.029(3)
C44A 0.039(3) 0.041(3) 0.026(3) -0.005(2) 0.002(2) -0.021(3)
C44B 0.032(3) 0.048(3) 0.033(3) -0.006(3) 0.005(2) -0.023(3)
C45 0.040(3) 0.089(5) 0.037(3) -0.022(3) 0.013(3) -0.033(4)
C46 0.029(3) 0.109(6) 0.056(4) -0.026(4) 0.009(3) -0.030(4)
C47 0.031(3) 0.095(5) 0.048(4) -0.014(4) -0.003(3) -0.027(4)
C48 0.030(3) 0.066(4) 0.033(3) -0.010(3) 0.001(2) -0.023(3)
C48A 0.026(3) 0.048(3) 0.032(3) -0.005(3) -0.001(2) -0.018(3)
C49 0.028(3) 0.032(3) 0.022(2) 0.000(2) -0.004(2) -0.017(2)
C49A 0.033(3) 0.043(3) 0.022(2) -0.004(2) -0.002(2) -0.023(3)
C50 0.031(3) 0.029(3) 0.025(2) -0.004(2) -0.004(2) -0.023(2)
C51 0.049(4) 0.170(9) 0.036(4) -0.026(5) -0.012(3) -0.022(5)
C52 0.072(6) 0.140(9) 0.058(5) -0.004(5) -0.034(4) -0.028(6)
C53 0.123(10) 0.299(16) 0.165(13) 0.090(10) -0.079(9) -0.149(12)
C54 0.100(9) 0.402(19) 0.122(9) -0.158(13) -0.091(8) 0.122(11)
C55 0.030(4) 0.109(6) 0.072(5) -0.022(5) -0.011(3) -0.022(4)
C56 0.070(6) 0.109(6) 0.093(7) -0.026(5) -0.039(5) -0.008(5)
C57 0.067(6) 0.159(9) 0.111(7) -0.023(7) -0.018(5) -0.066(6)
C58 0.052(5) 0.125(8) 0.074(5) -0.028(5) -0.025(4) -0.027(5)
C111 0.034(3) 0.036(3) 0.038(3) -0.007(3) 0.009(3) -0.003(3)
C112 0.038(4) 0.099(6) 0.086(5) -0.049(5) 0.016(3) -0.033(4)
C113 0.050(5) 0.088(6) 0.121(6) -0.048(6) 0.032(4) -0.030(5)
C114 0.058(5) 0.068(5) 0.090(5) 0.025(5) 0.037(4) 0.012(4)
C115 0.092(6) 0.077(6) 0.063(5) -0.002(5) 0.025(4) 0.001(5)
C116 0.068(5) 0.074(5) 0.059(4) -0.008(4) 0.003(4) -0.020(4)
C117 0.107(8) 0.106(8) 0.123(8) 0.044(7) 0.078(7) 0.030(7)
C121 0.017(3) 0.026(3) 0.040(3) -0.011(2) -0.004(2) -0.005(2)
C122 0.025(3) 0.045(3) 0.046(3) -0.021(3) -0.002(2) -0.011(3)
C123 0.027(3) 0.034(3) 0.069(4) -0.024(3) -0.002(3) -0.009(3)
C124 0.021(3) 0.028(3) 0.064(4) -0.008(3) -0.005(3) -0.009(2)
C125 0.029(3) 0.026(3) 0.049(3) -0.008(2) 0.001(3) -0.007(2)
C126 0.026(3) 0.024(3) 0.043(3) -0.011(2) -0.002(2) -0.006(2)
C127 0.049(4) 0.026(3) 0.101(6) 0.000(3) 0.000(4) -0.011(3)
C131 0.026(3) 0.044(3) 0.036(3) -0.021(3) -0.006(2) -0.006(2)
C132 0.044(4) 0.045(3) 0.066(4) -0.027(3) -0.019(3) -0.007(3)
C133 0.046(4) 0.060(4) 0.093(6) -0.031(4) -0.038(4) 0.004(3)
C134 0.039(4) 0.072(5) 0.097(6) -0.044(4) -0.034(4) 0.001(3)
C135 0.054(4) 0.065(4) 0.086(6) -0.033(4) -0.031(4) -0.014(4)
C136 0.038(4) 0.047(4) 0.065(4) -0.022(3) -0.019(3) -0.008(3)
C137 0.067(6) 0.112(8) 0.153(10) -0.055(7) -0.066(6) -0.011(5)
C141 0.059(4) 0.057(4) 0.026(3) 0.002(3) -0.008(3) -0.041(3)
C142 0.082(5) 0.064(4) 0.044(4) 0.009(3) -0.010(3) -0.051(4)
C143 0.086(5) 0.090(5) 0.039(4) 0.005(4) -0.002(3) -0.069(4)
C144 0.070(4) 0.098(5) 0.026(3) -0.012(3) 0.003(3) -0.062(4)
C145 0.062(4) 0.072(4) 0.030(3) -0.010(3) 0.000(3) -0.045(4)
C146 0.057(4) 0.057(4) 0.032(3) -0.007(3) -0.003(3) -0.041(3)
C147 0.081(5) 0.135(7) 0.036(4) -0.019(4) 0.010(4) -0.074(5)
C151 0.036(3) 0.026(3) 0.047(3) 0.003(2) -0.011(3) -0.015(3)
C152 0.030(3) 0.039(3) 0.052(4) -0.004(3) -0.008(3) -0.016(3)
C153 0.025(3) 0.031(3) 0.062(4) -0.011(3) -0.010(3) -0.009(2)
C154 0.034(3) 0.025(3) 0.061(4) -0.009(3) -0.007(3) -0.013(3)
C155 0.037(4) 0.057(4) 0.095(5) -0.041(4) 0.012(3) -0.026(3)
C156 0.031(3) 0.048(4) 0.090(5) -0.024(4) -0.004(3) -0.020(3)
C157 0.047(4) 0.037(3) 0.078(5) -0.026(3) 0.004(3) -0.024(3)
C161 0.072(5) 0.062(4) 0.073(5) 0.012(4) -0.034(4) -0.037(4)
C162 0.050(5) 0.120(6) 0.040(4) -0.003(4) -0.007(3) -0.029(5)
C163 0.068(6) 0.127(6) 0.051(5) -0.002(5) -0.010(4) -0.027(6)
C164 0.078(7) 0.117(6) 0.073(6) -0.012(5) -0.015(5) -0.001(6)
C165 0.132(9) 0.084(6) 0.093(7) 0.026(5) -0.042(6) -0.035(6)
C166 0.114(8) 0.077(5) 0.095(7) 0.033(5) -0.047(6) -0.052(6)
C167 0.117(10) 0.178(11) 0.075(7) 0.043(8) -0.030(6) -0.009(9)
C171 0.024(3) 0.028(3) 0.029(3) -0.008(2) -0.007(2) -0.011(2)
C172 0.020(3) 0.032(3) 0.037(3) -0.004(2) -0.001(2) -0.007(2)
C173 0.025(3) 0.036(3) 0.049(4) -0.003(3) -0.005(2) -0.008(2)
C174 0.030(3) 0.033(3) 0.056(4) 0.004(3) -0.009(3) -0.010(3)
C175 0.033(3) 0.041(3) 0.061(4) 0.007(3) -0.009(3) -0.019(3)
C176 0.021(3) 0.032(3) 0.056(4) -0.001(3) -0.009(2) -0.013(2)
C177 0.040(4) 0.051(4) 0.086(6) 0.020(4) -0.017(4) -0.012(3)
C181 0.018(3) 0.030(3) 0.036(3) -0.003(2) -0.007(2) -0.008(2)
C182 0.046(4) 0.051(4) 0.031(3) 0.002(3) -0.014(3) -0.030(3)
C183 0.056(4) 0.072(5) 0.032(3) 0.006(3) -0.012(3) -0.037(4)
C184 0.035(3) 0.036(3) 0.049(3) 0.007(3) -0.009(3) -0.018(3)
C185 0.026(3) 0.036(3) 0.065(4) -0.015(3) -0.002(3) -0.016(3)
C186 0.030(3) 0.042(3) 0.046(3) -0.016(3) -0.001(2) -0.019(3)
C187 0.063(5) 0.064(5) 0.063(5) 0.013(4) -0.007(4) -0.040(4)
C191 0.020(3) 0.026(3) 0.036(3) -0.009(2) -0.007(2) -0.011(2)
C192 0.022(3) 0.034(3) 0.037(3) -0.010(2) -0.009(2) -0.007(2)
C193 0.034(3) 0.032(3) 0.034(3) -0.006(2) -0.012(2) -0.015(2)
C194 0.030(3) 0.027(3) 0.040(3) -0.011(2) -0.001(2) -0.014(2)
C195 0.023(3) 0.028(3) 0.059(4) -0.015(3) -0.007(2) -0.009(2)
C196 0.027(3) 0.025(3) 0.045(3) -0.007(2) -0.014(2) -0.011(2)
C197 0.046(4) 0.034(3) 0.056(4) -0.019(3) -0.005(3) -0.012(3)
C201 0.033(3) 0.032(3) 0.016(2) -0.002(2) -0.004(2) -0.012(2)
C202 0.037(3) 0.032(3) 0.029(3) -0.006(2) -0.010(2) -0.011(2)
C203 0.041(3) 0.049(3) 0.033(3) -0.013(3) -0.008(3) -0.021(3)
C204 0.035(3) 0.054(4) 0.035(3) -0.021(3) -0.007(3) -0.011(3)
C205 0.036(3) 0.039(3) 0.041(3) -0.012(3) -0.014(3) -0.001(3)
C206 0.036(3) 0.028(3) 0.034(3) -0.007(2) -0.009(2) -0.011(2)
C207 0.038(4) 0.069(5) 0.063(5) -0.031(4) -0.018(3) -0.008(3)
C211 0.032(3) 0.020(2) 0.027(3) -0.003(2) -0.003(2) -0.012(2)
C212 0.037(3) 0.041(3) 0.029(3) -0.008(2) -0.008(2) -0.017(3)
C213 0.030(3) 0.033(3) 0.040(3) -0.004(2) -0.009(2) -0.009(2)
C214 0.029(3) 0.031(3) 0.035(3) -0.005(2) -0.002(2) -0.015(2)
C215 0.039(3) 0.032(3) 0.035(3) -0.011(2) -0.009(2) -0.012(2)
C216 0.035(3) 0.029(3) 0.034(3) -0.005(2) -0.011(2) -0.010(2)
C217 0.036(3) 0.042(3) 0.046(4) -0.013(3) -0.005(3) -0.014(3)
C221 0.027(3) 0.027(3) 0.033(3) -0.003(2) 0.000(2) -0.011(2)
C222 0.123(7) 0.055(4) 0.038(3) -0.014(3) 0.027(4) -0.052(5)
C223 0.139(8) 0.063(5) 0.057(4) -0.016(4) 0.055(5) -0.062(5)
C224 0.060(5) 0.033(3) 0.085(5) -0.014(3) 0.030(4) -0.026(3)
C225 0.031(3) 0.028(3) 0.065(4) -0.013(3) 0.001(3) -0.012(3)
C226 0.023(3) 0.027(3) 0.034(3) -0.003(2) -0.002(2) -0.010(2)
C227 0.100(8) 0.061(5) 0.146(9) -0.019(5) 0.046(7) -0.057(5)
C231 0.020(3) 0.034(3) 0.035(3) -0.007(2) -0.013(2) -0.012(2)
C232 0.025(3) 0.035(3) 0.038(3) -0.010(2) -0.006(2) -0.010(2)
C233 0.034(3) 0.028(3) 0.043(3) 0.001(2) -0.011(2) -0.013(2)
C234 0.028(3) 0.046(3) 0.031(3) -0.006(2) -0.009(2) -0.016(3)
C235 0.024(3) 0.037(3) 0.042(3) -0.011(3) -0.009(2) -0.008(2)
C236 0.021(3) 0.033(3) 0.047(3) -0.005(2) -0.016(2) -0.008(2)
C237 0.038(4) 0.056(4) 0.042(4) -0.005(3) -0.004(3) -0.019(3)
C241 0.019(3) 0.032(3) 0.038(3) -0.003(2) -0.010(2) -0.011(2)
C242 0.030(3) 0.038(3) 0.044(3) -0.003(2) -0.011(2) -0.020(2)
C243 0.029(3) 0.041(3) 0.046(3) -0.008(3) -0.005(2) -0.023(3)
C244 0.026(3) 0.035(3) 0.056(4) -0.006(3) -0.007(3) -0.018(2)
C245 0.026(3) 0.037(3) 0.052(4) 0.001(3) -0.018(3) -0.009(2)
C246 0.032(3) 0.040(3) 0.042(3) -0.008(3) -0.014(3) -0.013(3)
C247 0.036(4) 0.037(3) 0.080(5) -0.010(3) -0.013(3) -0.016(3)
C251 0.024(3) 0.035(3) 0.037(3) -0.005(2) -0.014(2) -0.010(2)
C252 0.034(3) 0.044(3) 0.039(3) 0.000(3) -0.013(2) -0.023(3)
C253 0.040(3) 0.054(4) 0.045(3) -0.006(3) -0.019(3) -0.027(3)
C254 0.039(3) 0.051(4) 0.038(3) -0.005(3) -0.016(3) -0.017(3)
C255 0.033(3) 0.057(4) 0.040(3) -0.009(3) -0.006(3) -0.021(3)
C256 0.024(3) 0.045(3) 0.043(3) -0.011(3) -0.010(2) -0.014(3)
C257 0.065(5) 0.084(5) 0.038(3) -0.007(4) -0.017(3) -0.039(4)

loop_
_atom_type_symbol
_atom_type_description
_atom_type_scat_dispersion_real
_atom_type_scat_dispersion_imag
_atom_type_scat_source
C C 0.0033 0.0016 'International Tables Vol C Tables 4.2.6.8 and 6.1.1.4'
H H 0.0000 0.0000 'International Tables Vol C Tables 4.2.6.8 and 6.1.1.4'
P P 0.1023 0.0942 'International Tables Vol C Tables 4.2.6.8 and 6.1.1.4'
S S 0.1246 0.1234 'International Tables Vol C Tables 4.2.6.8 and 6.1.1.4'
Ag Ag -0.8971 1.1015 'International Tables Vol C Tables 4.2.6.8 and 6.1.1.4'
N N 0.0061 0.0033 'International Tables Vol C Tables 4.2.6.8 and 6.1.1.4'
Cl Cl 0.1484 0.1585 'International Tables Vol C Tables 4.2.6.8 and 6.1.1.4'

loop_
_geom_angle_atom_site_label_1
_geom_angle_atom_site_label_2
_geom_angle_atom_site_label_3
_geom_angle
_geom_angle_site_symmetry_1
_geom_angle_site_symmetry_3
_geom_angle_publ_flag
S3 Ag1 S5 148.34(4) . . ?
S3 Ag1 S2 122.22(4) . . ?
S5 Ag1 S2 82.60(4) . . ?
S3 Ag1 Ag2 82.97(3) . . ?
S5 Ag1 Ag2 93.04(3) . . ?
S2 Ag1 Ag2 134.05(3) . . ?
S3 Ag1 Ag5 71.47(3) . . ?
S5 Ag1 Ag5 139.38(3) . . ?
S2 Ag1 Ag5 72.41(3) . . ?
Ag2 Ag1 Ag5 82.697(15) . . ?
S3 Ag1 Ag4 129.17(3) . . ?
S5 Ag1 Ag4 81.20(3) . . ?
S2 Ag1 Ag4 49.86(3) . . ?
Ag2 Ag1 Ag4 84.217(15) . . ?
Ag5 Ag1 Ag4 58.189(12) . . ?
P1 Ag2 S6 120.00(5) . . ?
P1 Ag2 S4 128.12(5) . . ?
S6 Ag2 S4 111.25(4) . . ?
P1 Ag2 Ag1 119.83(4) . . ?
S6 Ag2 Ag1 73.15(3) . . ?
S4 Ag2 Ag1 81.21(3) . . ?
P2 Ag3 S5 148.04(6) . . ?
P2 Ag3 S2 126.83(5) . . ?
S5 Ag3 S2 82.55(4) . . ?
P2 Ag3 Ag4 106.84(4) . . ?
S5 Ag3 Ag4 81.66(3) . . ?
S2 Ag3 Ag4 49.83(3) . . ?
P3 Ag4 S2 139.41(4) . . ?
P3 Ag4 S6 105.69(4) . . ?
S2 Ag4 S6 114.88(4) . . ?
P3 Ag4 Ag5 99.01(4) . . ?
S2 Ag4 Ag5 74.64(3) . . ?
S6 Ag4 Ag5 101.68(3) . . ?
P3 Ag4 Ag3 131.88(4) . . ?
S2 Ag4 Ag3 55.30(3) . . ?
S6 Ag4 Ag3 83.64(3) . . ?
Ag5 Ag4 Ag3 125.747(16) . . ?
P3 Ag4 Ag1 152.47(4) . . ?
S2 Ag4 Ag1 54.69(3) . . ?
S6 Ag4 Ag1 68.43(3) . . ?
Ag5 Ag4 Ag1 58.152(12) . . ?
Ag3 Ag4 Ag1 75.272(13) . . ?
S1 Ag5 S4 165.87(4) . . ?
S1 Ag5 Ag6 62.37(3) . . ?
S4 Ag5 Ag6 107.50(3) . . ?
S1 Ag5 Ag1 103.56(3) . . ?
S4 Ag5 Ag1 81.98(3) . . ?
Ag6 Ag5 Ag1 75.461(14) . . ?
S1 Ag5 Ag4 88.54(3) . . ?
S4 Ag5 Ag4 105.51(3) . . ?
Ag6 Ag5 Ag4 122.028(17) . . ?
Ag1 Ag5 Ag4 63.659(13) . . ?
P5 Ag6 P4 122.27(5) . . ?
P5 Ag6 S3 101.82(4) . . ?
P4 Ag6 S3 110.91(4) . . ?
P5 Ag6 S1 114.58(4) . . ?
P4 Ag6 S1 92.87(4) . . ?
S3 Ag6 S1 115.15(4) . . ?
P5 Ag6 Ag5 142.57(4) . . ?
P4 Ag6 Ag5 94.10(4) . . ?
S3 Ag6 Ag5 69.19(3) . . ?
S1 Ag6 Ag5 48.98(3) . . ?
C10 S1 Ag5 108.41(17) . . ?
C10 S1 Ag6 99.02(16) . . ?
Ag5 S1 Ag6 68.65(3) . . ?
C10 S2 Ag4 105.64(16) . . ?
C10 S2 Ag1 126.64(17) . . ?
Ag4 S2 Ag1 75.45(4) . . ?
C10 S2 Ag3 140.55(16) . . ?
Ag4 S2 Ag3 74.87(4) . . ?
Ag1 S2 Ag3 92.21(4) . . ?
C30 S3 Ag1 109.75(16) . . ?
C30 S3 Ag6 110.16(16) . . ?
Ag1 S3 Ag6 90.81(4) . . ?
C30 S4 Ag5 96.68(15) . . ?
C30 S4 Ag2 89.16(16) . . ?
Ag5 S4 Ag2 102.28(5) . . ?
C50 S5 Ag3 94.82(16) . . ?
C50 S5 Ag1 100.91(17) . . ?
Ag3 S5 Ag1 100.34(5) . . ?
C50 S6 Ag2 100.85(16) . . ?
C50 S6 Ag4 109.30(18) . . ?
Ag2 S6 Ag4 105.60(5) . . ?
C131 P1 C121 105.1(2) . . ?
C131 P1 C111 104.1(3) . . ?
C121 P1 C111 102.7(2) . . ?
C131 P1 Ag2 114.71(16) . . ?
C121 P1 Ag2 115.94(15) . . ?
C111 P1 Ag2 113.0(2) . . ?
C141 P2 C151 108.8(2) . . ?
C141 P2 C161 100.1(3) . . ?
C151 P2 C161 105.8(3) . . ?
C141 P2 Ag3 112.67(18) . . ?
C151 P2 Ag3 110.68(16) . . ?
C161 P2 Ag3 117.9(2) . . ?
C191 P3 C181 105.9(2) . . ?
C191 P3 C171 102.5(2) . . ?
C181 P3 C171 103.0(2) . . ?
C191 P3 Ag4 117.00(14) . . ?
C181 P3 Ag4 114.53(16) . . ?
C171 P3 Ag4 112.27(15) . . ?
C221 P4 C201 104.7(2) . . ?
C221 P4 C211 103.0(2) . . ?
C201 P4 C211 105.9(2) . . ?
C221 P4 Ag6 116.09(16) . . ?
C201 P4 Ag6 112.36(15) . . ?
C211 P4 Ag6 113.76(15) . . ?
C241 P5 C251 104.5(2) . . ?
C241 P5 C231 103.6(2) . . ?
C251 P5 C231 103.7(2) . . ?
C241 P5 Ag6 116.06(15) . . ?
C251 P5 Ag6 118.94(16) . . ?
C231 P5 Ag6 108.40(15) . . ?
C2 C1 C9A 120.4(5) . . ?
C3 C2 C1 119.2(5) . . ?
C3 C2 C11 118.8(5) . . ?
C1 C2 C11 121.8(5) . . ?
C4 C3 C2 121.4(5) . . ?
C4A C4 C3 119.2(5) . . ?
C4 C4A C9A 120.5(5) . . ?
C4 C4A C4B 130.8(5) . . ?
C9A C4A C4B 108.5(4) . . ?
C5 C4B C8A 121.5(5) . . ?
C5 C4B C4A 129.7(5) . . ?
C8A C4B C4A 108.6(4) . . ?
C6 C5 C4B 118.6(5) . . ?
C5 C6 C7 122.0(6) . . ?
C6 C7 C8 118.6(5) . . ?
C6 C7 C15 119.5(6) . . ?
C8 C7 C15 121.8(6) . . ?
C7 C8 C8A 121.1(5) . . ?
C4B C8A C8 117.9(5) . . ?
C4B C8A C9 109.6(4) . . ?
C8 C8A C9 132.0(5) . . ?
C10 C9 C8A 127.8(5) . . ?
C10 C9 C9A 128.0(4) . . ?
C8A C9 C9A 104.3(4) . . ?
C1 C9A C4A 119.2(5) . . ?
C1 C9A C9 131.9(4) . . ?
C4A C9A C9 108.8(4) . . ?
C9 C10 S1 122.4(4) . . ?
C9 C10 S2 122.6(4) . . ?
S1 C10 S2 114.9(3) . . ?
C14 C11 C2 108.3(4) . . ?
C14 C11 C12 109.5(5) . . ?
C2 C11 C12 111.5(4) . . ?
C14 C11 C13 107.5(5) . . ?
C2 C11 C13 112.0(4) . . ?
C12 C11 C13 107.9(5) . . ?
C18 C15 C16 114.3(8) . . ?
C18 C15 C7 108.7(6) . . ?
C16 C15 C7 112.5(6) . . ?
C18 C15 C17 107.7(8) . . ?
C16 C15 C17 104.4(6) . . ?
C7 C15 C17 108.9(7) . . ?
C22 C21 C29A 121.0(5) . . ?
C21 C22 C23 118.6(5) . . ?
C21 C22 C31 121.5(5) . . ?
C23 C22 C31 119.8(5) . . ?
C24 C23 C22 121.5(5) . . ?
C24A C24 C23 119.0(5) . . ?
C24 C24A C29A 120.8(5) . . ?
C24 C24A C24B 130.6(5) . . ?
C29A C24A C24B 108.4(4) . . ?
C25 C24B C28A 120.7(5) . . ?
C25 C24B C24A 130.5(5) . . ?
C28A C24B C24A 108.7(4) . . ?
C24B C25 C26 119.5(5) . . ?
C25 C26 C27 121.6(5) . . ?
C26 C27 C28 118.8(5) . . ?
C26 C27 C35 119.0(5) . . ?
C28 C27 C35 122.1(5) . . ?
C28A C28 C27 120.7(5) . . ?
C28 C28A C24B 118.5(5) . . ?
C28 C28A C29 133.2(4) . . ?
C24B C28A C29 108.2(4) . . ?
C30 C29 C29A 126.2(5) . . ?
C30 C29 C28A 128.4(4) . . ?
C29A C29 C28A 105.4(4) . . ?
C21 C29A C24A 118.8(5) . . ?
C21 C29A C29 131.9(5) . . ?
C24A C29A C29 109.1(4) . . ?
C29 C30 S3 121.1(4) . . ?
C29 C30 S4 121.9(4) . . ?
S3 C30 S4 116.9(3) . . ?
C32 C31 C33 108.8(6) . . ?
C32 C31 C22 112.5(5) . . ?
C33 C31 C22 107.8(6) . . ?
C32 C31 C34 108.4(6) . . ?
C33 C31 C34 109.5(5) . . ?
C22 C31 C34 109.8(5) . . ?
C36 C35 C37 114.2(7) . . ?
C36 C35 C27 113.0(5) . . ?
C37 C35 C27 110.4(6) . . ?
C36 C35 C38 105.7(7) . . ?
C37 C35 C38 106.4(7) . . ?
C27 C35 C38 106.4(6) . . ?
C49A C41 C42 121.5(6) . . ?
C43 C42 C41 118.2(6) . . ?
C43 C42 C51 122.1(6) . . ?
C41 C42 C51 119.7(6) . . ?
C42 C43 C44 121.3(6) . . ?
C44A C44 C43 119.5(6) . . ?
C44 C44A C49A 120.9(6) . . ?
C44 C44A C44B 131.2(5) . . ?
C49A C44A C44B 107.8(5) . . ?
C45 C44B C48A 120.9(6) . . ?
C45 C44B C44A 130.1(5) . . ?
C48A C44B C44A 108.8(5) . . ?
C46 C45 C44B 118.5(6) . . ?
C45 C46 C47 121.9(6) . . ?
C46 C47 C48 119.4(6) . . ?
C46 C47 C55 120.1(6) . . ?
C48 C47 C55 120.5(6) . . ?
C47 C48 C48A 120.8(6) . . ?
C44B C48A C48 118.4(5) . . ?
C44B C48A C49 109.2(5) . . ?
C48 C48A C49 132.2(5) . . ?
C50 C49 C48A 128.4(5) . . ?
C50 C49 C49A 127.3(5) . . ?
C48A C49 C49A 104.3(4) . . ?
C41 C49A C44A 118.4(5) . . ?
C41 C49A C49 131.8(5) . . ?
C44A C49A C49 109.7(5) . . ?
C49 C50 S6 122.2(4) . . ?
C49 C50 S5 122.3(4) . . ?
S6 C50 S5 115.5(3) . . ?
C54 C51 C52 117.2(11) . . ?
C54 C51 C42 113.5(7) . . ?
C52 C51 C42 114.1(7) . . ?
C54 C51 C53 102.6(13) . . ?
C52 C51 C53 101.5(9) . . ?
C42 C51 C53 105.6(9) . . ?
C58 C55 C56 115.3(8) . . ?
C58 C55 C47 113.3(6) . . ?
C56 C55 C47 108.1(7) . . ?
C58 C55 C57 102.3(8) . . ?
C56 C55 C57 109.9(8) . . ?
C47 C55 C57 107.6(7) . . ?
C112 C111 C116 115.3(7) . . ?
C112 C111 P1 120.4(5) . . ?
C116 C111 P1 123.4(5) . . ?
C111 C112 C113 121.6(8) . . ?
C114 C113 C112 122.5(9) . . ?
C113 C114 C115 116.6(8) . . ?
C113 C114 C117 122.8(9) . . ?
C115 C114 C117 120.0(9) . . ?
C114 C115 C116 121.8(9) . . ?
C111 C116 C115 120.1(8) . . ?
C126 C121 C122 118.6(5) . . ?
C126 C121 P1 117.9(4) . . ?
C122 C121 P1 123.5(4) . . ?
C123 C122 C121 120.1(5) . . ?
C122 C123 C124 122.5(5) . . ?
C123 C124 C125 116.8(6) . . ?
C123 C124 C127 122.5(5) . . ?
C125 C124 C127 120.6(6) . . ?
C126 C125 C124 121.1(6) . . ?
C125 C126 C121 120.9(5) . . ?
C136 C131 C132 117.6(6) . . ?
C136 C131 P1 123.6(4) . . ?
C132 C131 P1 118.8(4) . . ?
C133 C132 C131 120.6(6) . . ?
C134 C133 C132 121.2(7) . . ?
C135 C134 C133 118.2(7) . . ?
C135 C134 C137 120.9(7) . . ?
C133 C134 C137 120.9(7) . . ?
C134 C135 C136 120.5(7) . . ?
C131 C136 C135 121.9(6) . . ?
C146 C141 C142 117.7(6) . . ?
C146 C141 P2 119.5(4) . . ?
C142 C141 P2 122.7(5) . . ?
C143 C142 C141 120.3(7) . . ?
C144 C143 C142 121.7(6) . . ?
C143 C144 C145 118.2(7) . . ?
C143 C144 C147 120.5(6) . . ?
C145 C144 C147 121.3(7) . . ?
C146 C145 C144 120.6(7) . . ?
C145 C146 C141 121.4(6) . . ?
C156 C151 C152 118.2(6) . . ?
C156 C151 P2 116.6(4) . . ?
C152 C151 P2 125.2(5) . . ?
C153 C152 C151 120.3(6) . . ?
C154 C153 C152 121.9(5) . . ?
C153 C154 C155 117.5(6) . . ?
C153 C154 C157 121.6(5) . . ?
C155 C154 C157 120.9(5) . . ?
C156 C155 C154 121.6(6) . . ?
C155 C156 C151 120.4(6) . . ?
C166 C161 C162 114.7(8) . . ?
C166 C161 P2 125.1(6) . . ?
C162 C161 P2 119.7(6) . . ?
C161 C162 C163 123.7(9) . . ?
C164 C163 C162 118.0(10) . . ?
C163 C164 C165 122.5(11) . . ?
C163 C164 C167 118.5(11) . . ?
C165 C164 C167 119.1(11) . . ?
C164 C165 C166 116.9(10) . . ?
C161 C166 C165 123.8(10) . . ?
C172 C171 C176 119.2(5) . . ?
C172 C171 P3 123.2(4) . . ?
C176 C171 P3 117.6(4) . . ?
C171 C172 C173 120.2(5) . . ?
C172 C173 C174 121.8(5) . . ?
C175 C174 C173 117.1(6) . . ?
C175 C174 C177 121.2(5) . . ?
C173 C174 C177 121.7(5) . . ?
C176 C175 C174 122.0(5) . . ?
C175 C176 C171 119.8(5) . . ?
C182 C181 C186 118.4(5) . . ?
C182 C181 P3 118.2(4) . . ?
C186 C181 P3 123.3(4) . . ?
C181 C182 C183 120.6(5) . . ?
C184 C183 C182 121.3(6) . . ?
C185 C184 C183 117.9(5) . . ?
C185 C184 C187 120.8(6) . . ?
C183 C184 C187 121.3(6) . . ?
C184 C185 C186 121.2(5) . . ?
C185 C186 C181 120.5(5) . . ?
C196 C191 C192 119.0(5) . . ?
C196 C191 P3 119.0(4) . . ?
C192 C191 P3 121.9(4) . . ?
C193 C192 C191 120.2(5) . . ?
C194 C193 C192 121.0(5) . . ?
C193 C194 C195 118.6(5) . . ?
C193 C194 C197 120.7(5) . . ?
C195 C194 C197 120.6(5) . . ?
C196 C195 C194 120.9(5) . . ?
C195 C196 C191 120.3(5) . . ?
C206 C201 C202 118.5(5) . . ?
C206 C201 P4 121.1(4) . . ?
C202 C201 P4 119.8(4) . . ?
C203 C202 C201 120.3(5) . . ?
C202 C203 C204 121.6(5) . . ?
C203 C204 C205 117.8(6) . . ?
C203 C204 C207 121.7(6) . . ?
C205 C204 C207 120.5(6) . . ?
C206 C205 C204 121.4(5) . . ?
C205 C206 C201 120.4(5) . . ?
C216 C211 C212 117.8(5) . . ?
C216 C211 P4 125.2(4) . . ?
C212 C211 P4 116.9(4) . . ?
C213 C212 C211 121.1(5) . . ?
C212 C213 C214 121.2(5) . . ?
C213 C214 C215 117.6(5) . . ?
C213 C214 C217 120.9(5) . . ?
C215 C214 C217 121.5(5) . . ?
C216 C215 C214 121.5(5) . . ?
C215 C216 C211 120.7(5) . . ?
C222 C221 C226 117.1(5) . . ?
C222 C221 P4 124.1(4) . . ?
C226 C221 P4 118.9(4) . . ?
C221 C222 C223 120.5(6) . . ?
C224 C223 C222 121.5(6) . . ?
C225 C224 C223 118.2(6) . . ?
C225 C224 C227 120.8(7) . . ?
C223 C224 C227 120.9(7) . . ?
C224 C225 C226 120.3(6) . . ?
C221 C226 C225 122.3(5) . . ?
C236 C231 C232 118.2(5) . . ?
C236 C231 P5 123.1(4) . . ?
C232 C231 P5 118.5(4) . . ?
C233 C232 C231 120.3(5) . . ?
C234 C233 C232 121.4(5) . . ?
C235 C234 C233 118.1(5) . . ?
C235 C234 C237 121.5(5) . . ?
C233 C234 C237 120.4(5) . . ?
C234 C235 C236 121.2(5) . . ?
C235 C236 C231 120.8(5) . . ?
C246 C241 C242 118.2(5) . . ?
C246 C241 P5 123.4(4) . . ?
C242 C241 P5 118.3(4) . . ?
C243 C242 C241 121.1(5) . . ?
C242 C243 C244 120.5(5) . . ?
C243 C244 C245 118.6(5) . . ?
C243 C244 C247 120.8(5) . . ?
C245 C244 C247 120.6(5) . . ?
C246 C245 C244 120.8(5) . . ?
C245 C246 C241 120.8(5) . . ?
C256 C251 C252 118.3(5) . . ?
C256 C251 P5 117.7(4) . . ?
C252 C251 P5 124.0(4) . . ?
C253 C252 C251 120.2(5) . . ?
C254 C253 C252 122.0(5) . . ?
C253 C254 C255 117.5(6) . . ?
C253 C254 C257 121.7(5) . . ?
C255 C254 C257 120.8(6) . . ?
C256 C255 C254 120.9(5) . . ?
C255 C256 C251 121.1(5) . . ?

loop_
_geom_bond_atom_site_label_1
_geom_bond_atom_site_label_2
_geom_bond_distance
_geom_bond_site_symmetry_2
_geom_bond_publ_flag
Ag1 S3 2.4242(12) . ?
Ag1 S5 2.5066(13) . ?
Ag1 S2 2.6495(13) . ?
Ag1 Ag2 2.8857(6) . ?
Ag1 Ag5 2.9790(5) . ?
Ag1 Ag4 3.1429(5) . ?
Ag2 P1 2.4304(15) . ?
Ag2 S6 2.5289(13) . ?
Ag2 S4 2.5690(13) . ?
Ag3 P2 2.3896(15) . ?
Ag3 S5 2.4858(13) . ?
Ag3 S2 2.6709(13) . ?
Ag3 Ag4 3.1359(6) . ?
Ag4 P3 2.4226(13) . ?
Ag4 S2 2.4822(13) . ?
Ag4 S6 2.5518(13) . ?
Ag4 Ag5 2.9803(5) . ?
Ag5 S1 2.3823(13) . ?
Ag5 S4 2.4058(13) . ?
Ag5 Ag6 2.9410(5) . ?
Ag6 P5 2.4646(14) . ?
Ag6 P4 2.4879(14) . ?
Ag6 S3 2.6581(13) . ?
Ag6 S1 2.7975(13) . ?
S1 C10 1.765(5) . ?
S2 C10 1.780(5) . ?
S3 C30 1.768(5) . ?
S4 C30 1.780(5) . ?
S5 C50 1.779(5) . ?
S6 C50 1.770(5) . ?
P1 C131 1.821(6) . ?
P1 C121 1.822(5) . ?
P1 C111 1.824(6) . ?
P2 C141 1.808(7) . ?
P2 C151 1.822(6) . ?
P2 C161 1.828(8) . ?
P3 C191 1.808(5) . ?
P3 C181 1.826(5) . ?
P3 C171 1.833(5) . ?
P4 C221 1.815(5) . ?
P4 C201 1.821(6) . ?
P4 C211 1.824(5) . ?
P5 C241 1.814(5) . ?
P5 C251 1.825(5) . ?
P5 C231 1.833(5) . ?
C1 C2 1.393(7) . ?
C1 C9A 1.397(7) . ?
C2 C3 1.393(7) . ?
C2 C11 1.531(7) . ?
C3 C4 1.388(7) . ?
C4 C4A 1.386(7) . ?
C4A C9A 1.410(7) . ?
C4A C4B 1.462(7) . ?
C4B C5 1.387(7) . ?
C4B C8A 1.393(7) . ?
C5 C6 1.377(8) . ?
C6 C7 1.382(9) . ?
C7 C8 1.389(8) . ?
C7 C15 1.537(8) . ?
C8 C8A 1.403(7) . ?
C8A C9 1.489(7) . ?
C9 C10 1.350(7) . ?
C9 C9A 1.492(7) . ?
C11 C14 1.530(8) . ?
C11 C12 1.533(7) . ?
C11 C13 1.534(8) . ?
C15 C18 1.453(11) . ?
C15 C16 1.503(10) . ?
C15 C17 1.597(12) . ?
C21 C22 1.392(7) . ?
C21 C29A 1.391(7) . ?
C22 C23 1.395(8) . ?
C22 C31 1.530(8) . ?
C23 C24 1.387(8) . ?
C24 C24A 1.384(7) . ?
C24A C29A 1.407(7) . ?
C24A C24B 1.462(7) . ?
C24B C25 1.378(7) . ?
C24B C28A 1.421(7) . ?
C25 C26 1.382(8) . ?
C26 C27 1.388(8) . ?
C27 C28 1.404(7) . ?
C27 C35 1.539(9) . ?
C28 C28A 1.392(7) . ?
C28A C29 1.488(7) . ?
C29 C30 1.375(7) . ?
C29 C29A 1.483(7) . ?
C31 C32 1.521(9) . ?
C31 C33 1.527(9) . ?
C31 C34 1.539(8) . ?
C35 C36 1.475(9) . ?
C35 C37 1.482(11) . ?
C35 C38 1.600(12) . ?
C41 C49A 1.380(8) . ?
C41 C42 1.405(8) . ?
C42 C43 1.374(9) . ?
C42 C51 1.533(10) . ?
C43 C44 1.389(9) . ?
C44 C44A 1.374(8) . ?
C44A C49A 1.395(7) . ?
C44A C44B 1.460(8) . ?
C44B C45 1.402(8) . ?
C44B C48A 1.403(8) . ?
C45 C46 1.380(10) . ?
C46 C47 1.383(10) . ?
C47 C48 1.383(9) . ?
C47 C55 1.553(10) . ?
C48 C48A 1.406(8) . ?
C48A C49 1.474(8) . ?
C49 C50 1.367(7) . ?
C49 C49A 1.490(7) . ?
C51 C54 1.410(14) . ?
C51 C52 1.440(11) . ?
C51 C53 1.556(18) . ?
C55 C58 1.482(11) . ?
C55 C56 1.488(12) . ?
C55 C57 1.584(13) . ?
C111 C112 1.341(9) . ?
C111 C116 1.362(9) . ?
C112 C113 1.379(9) . ?
C113 C114 1.305(11) . ?
C114 C115 1.313(11) . ?
C114 C117 1.530(11) . ?
C115 C116 1.408(10) . ?
C121 C126 1.384(7) . ?
C121 C122 1.386(7) . ?
C122 C123 1.367(8) . ?
C123 C124 1.386(8) . ?
C124 C125 1.398(7) . ?
C124 C127 1.504(9) . ?
C125 C126 1.376(7) . ?
C131 C136 1.365(8) . ?
C131 C132 1.381(8) . ?
C132 C133 1.381(8) . ?
C133 C134 1.375(9) . ?
C134 C135 1.364(9) . ?
C134 C137 1.542(10) . ?
C135 C136 1.381(8) . ?
C141 C146 1.386(8) . ?
C141 C142 1.397(7) . ?
C142 C143 1.385(10) . ?
C143 C144 1.369(9) . ?
C144 C145 1.393(8) . ?
C144 C147 1.511(10) . ?
C145 C146 1.378(8) . ?
C151 C156 1.379(8) . ?
C151 C152 1.382(7) . ?
C152 C153 1.382(8) . ?
C153 C154 1.363(7) . ?
C154 C155 1.379(8) . ?
C154 C157 1.508(9) . ?
C155 C156 1.378(9) . ?
C161 C166 1.352(10) . ?
C161 C162 1.354(10) . ?
C162 C163 1.404(10) . ?
C163 C164 1.317(12) . ?
C164 C165 1.352(12) . ?
C164 C167 1.560(14) . ?
C165 C166 1.409(11) . ?
C171 C172 1.380(7) . ?
C171 C176 1.390(7) . ?
C172 C173 1.383(7) . ?
C173 C174 1.388(7) . ?
C174 C175 1.387(8) . ?
C174 C177 1.517(9) . ?
C175 C176 1.382(8) . ?
C181 C182 1.381(7) . ?
C181 C186 1.389(7) . ?
C182 C183 1.387(8) . ?
C183 C184 1.384(8) . ?
C184 C185 1.381(8) . ?
C184 C187 1.517(8) . ?
C185 C186 1.387(7) . ?
C191 C196 1.390(7) . ?
C191 C192 1.392(7) . ?
C192 C193 1.388(7) . ?
C193 C194 1.378(7) . ?
C194 C195 1.396(7) . ?
C194 C197 1.509(7) . ?
C195 C196 1.384(7) . ?
C201 C206 1.391(7) . ?
C201 C202 1.400(7) . ?
C202 C203 1.382(7) . ?
C203 C204 1.389(8) . ?
C204 C205 1.391(8) . ?
C204 C207 1.510(9) . ?
C205 C206 1.387(7) . ?
C211 C216 1.388(7) . ?
C211 C212 1.398(7) . ?
C212 C213 1.382(7) . ?
C213 C214 1.386(7) . ?
C214 C215 1.393(7) . ?
C214 C217 1.500(8) . ?
C215 C216 1.384(7) . ?
C221 C222 1.377(7) . ?
C221 C226 1.381(7) . ?
C222 C223 1.392(9) . ?
C223 C224 1.374(9) . ?
C224 C225 1.364(8) . ?
C224 C227 1.529(9) . ?
C225 C226 1.385(7) . ?
C231 C236 1.390(7) . ?
C231 C232 1.392(7) . ?
C232 C233 1.387(7) . ?
C233 C234 1.385(7) . ?
C234 C235 1.377(7) . ?
C234 C237 1.518(8) . ?
C235 C236 1.385(7) . ?
C241 C246 1.391(7) . ?
C241 C242 1.397(7) . ?
C242 C243 1.380(7) . ?
C243 C244 1.388(7) . ?
C244 C245 1.395(8) . ?
C244 C247 1.483(8) . ?
C245 C246 1.378(7) . ?
C251 C256 1.387(7) . ?
C251 C252 1.389(7) . ?
C252 C253 1.381(8) . ?
C253 C254 1.380(8) . ?
C254 C255 1.399(8) . ?
C254 C257 1.505(9) . ?
C255 C256 1.375(8) . ?

loop_
_platon_squeeze_void_nr
_platon_squeeze_void_average_x
_platon_squeeze_void_average_y
_platon_squeeze_void_average_z
_platon_squeeze_void_volume
_platon_squeeze_void_count_electrons
_platon_squeeze_void_content
1 0.000 0.500 0.000 193 33 ' '
2 0.000 0.000 0.500 440 78 ' '
3 0.110 0.030 0.770 57 12 ' '
4 0.206 0.937 0.952 27 3 ' '
5 0.510 0.091 0.370 32 5 ' '
6 0.490 0.909 0.630 32 5 ' '
7 0.794 0.063 0.048 27 3 ' '
8 0.890 0.970 0.230 57 12 ' '
